data_7716144
loop_
_publ_author_name
'Gon&#xe7;alves, Guilherme R'
'Teixeira, Tamara'
'Bezerra, Daniel P.'
'Soares, Milena B. P.'
'Silva, Valdenizia R.'
'Santos, Luciano de S'
'Batista, Alzir A.'
'Oliveira, Katia M.'
'Correa, Rodrigo S.'

_publ_section_title
;
 Exploring the BSA- and DNA-binding, cytotoxicity, and cell cycle
 evaluation of ternary copper(II)/diimine complexes with
 <i>N</i>,<i>N</i>-dibenzyl-<i>N</i>'-benzoylthiourea as promising
 metallodrug candidates.
;
_journal_issue 31
_journal_name_full 'Dalton transactions (Cambridge, England : 2003)'
_journal_page_first 12951
_journal_page_last 12961
_journal_paper_doi 10.1039/d4dt01152j
_journal_volume 53
_journal_year 2024
_chemical_formula_moiety 'C32 H27 Cu N5 O4 S'
_chemical_formula_sum 'C32 H27 Cu N5 O4 S'
_chemical_formula_weight 641.18
_space_group_IT_number 14
_space_group_name_Hall '-P 2ybc'
_space_group_name_H-M_alt 'P 1 21/c 1'
_symmetry_cell_setting monoclinic
_symmetry_Int_Tables_number 14
_symmetry_space_group_name_Hall '-P 2ybc'
_symmetry_space_group_name_H-M 'P 1 21/c 1'
_atom_sites_solution_hydrogens geom
_audit_conform_dict_location ftp://ftp.iucr.org/pub/cif_core.dic
_audit_conform_dict_name cif_core.dic
_audit_conform_dict_version 2.4.5
_audit_creation_date 2024-04-09T14:37:33-00:00
_audit_creation_method 'WinGX routine CIF_UPDATE'
_audit_update_record
;
2024-04-15 deposited with the CCDC.	2024-05-20 downloaded from the CCDC.
;
_cell_angle_alpha 90
_cell_angle_beta 98.491(4)
_cell_angle_gamma 90
_cell_formula_units_Z 4
_cell_length_a 9.2596(4)
_cell_length_b 29.1579(11)
_cell_length_c 10.9693(5)
_cell_measurement_reflns_used 63608
_cell_measurement_temperature 293(2)
_cell_measurement_theta_max 25.242
_cell_measurement_theta_min 2.78
_cell_measurement_wavelength 0.71073
_cell_volume 2929.1(2)
_computing_molecular_graphics 'Ortep for Windows (Farrugia, 2012)'
_computing_publication_material 'WinGX publication routines (Farrugia, 2012)'
_computing_structure_refinement 'SHELXL-2018/3 (Sheldrick, 2018)'
_computing_structure_solution 'SHELXT 2014/5 (Sheldrick, 2014)'
_diffrn_ambient_temperature 293(2)
_diffrn_measured_fraction_theta_full 0.999
_diffrn_measured_fraction_theta_max 0.999
_diffrn_measurement_device 'two-circle diffractometer'
_diffrn_measurement_device_type 'XtaLAB Mini (ROW)'
_diffrn_measurement_method '\w scans'
_diffrn_orient_matrix_type 'CrysAlisPro convention (1999,Acta A55,543-557)'
_diffrn_orient_matrix_UB_11 -0.0121513000
_diffrn_orient_matrix_UB_12 -0.0056291000
_diffrn_orient_matrix_UB_13 0.0220187000
_diffrn_orient_matrix_UB_21 0.0333109000
_diffrn_orient_matrix_UB_22 -0.0229508000
_diffrn_orient_matrix_UB_23 0.0031956000
_diffrn_orient_matrix_UB_31 0.0357314000
_diffrn_orient_matrix_UB_32 0.0194374000
_diffrn_orient_matrix_UB_33 0.0101321000
_diffrn_radiation_monochromator graphite
_diffrn_radiation_probe x-ray
_diffrn_radiation_type MoK\a
_diffrn_radiation_wavelength 0.71073
_diffrn_reflns_av_R_equivalents 0.0348
_diffrn_reflns_av_unetI/netI 0.0185
_diffrn_reflns_Laue_measured_fraction_full 0.999
_diffrn_reflns_Laue_measured_fraction_max 0.999
_diffrn_reflns_limit_h_max 11
_diffrn_reflns_limit_h_min -11
_diffrn_reflns_limit_k_max 37
_diffrn_reflns_limit_k_min -37
_diffrn_reflns_limit_l_max 14
_diffrn_reflns_limit_l_min -14
_diffrn_reflns_number 63608
_diffrn_reflns_point_group_measured_fraction_full 0.999
_diffrn_reflns_point_group_measured_fraction_max 0.999
_diffrn_reflns_theta_full 25.242
_diffrn_reflns_theta_max 27.102
_diffrn_reflns_theta_min 2.78
_diffrn_source 'fine-focus sealed X-ray tube'
_diffrn_source_type 'Rigaku (Mo) X-ray Source'
_diffrn_standards_number 0
_exptl_absorpt_coefficient_mu 0.864
_exptl_absorpt_correction_T_max 0.916
_exptl_absorpt_correction_T_min 0.607
_exptl_absorpt_correction_type gaussian
_exptl_absorpt_process_details
;
   P. Coppens, L. Leiserowitz, D Rabinovich, Acta Cryst.
   (1965), 18, 1035-1038
;
_exptl_crystal_colour 'clear light green'
_exptl_crystal_colour_lustre clear
_exptl_crystal_colour_modifier light
_exptl_crystal_colour_primary green
_exptl_crystal_density_diffrn 1.454
_exptl_crystal_density_method 'not measured'
_exptl_crystal_description prism
_exptl_crystal_F_000 1324
_exptl_crystal_size_max 0.642
_exptl_crystal_size_mid 0.142
_exptl_crystal_size_min 0.104
_refine_diff_density_max 0.971
_refine_diff_density_min -0.526
_refine_diff_density_rms 0.059
_refine_ls_extinction_method none
_refine_ls_goodness_of_fit_ref 1.094
_refine_ls_hydrogen_treatment constr
_refine_ls_matrix_type full
_refine_ls_number_constraints 0
_refine_ls_number_parameters 388
_refine_ls_number_reflns 6446
_refine_ls_number_restraints 0
_refine_ls_restrained_S_all 1.094
_refine_ls_R_factor_all 0.0641
_refine_ls_R_factor_gt 0.0478
_refine_ls_shift/su_max 0.001
_refine_ls_shift/su_mean 0
_refine_ls_structure_factor_coef Fsqd
_refine_ls_weighting_details 'w=1/[\s^2^(Fo^2^)+(0.0567P)^2^+2.7530P] where P=(Fo^2^+2Fc^2^)/3'
_refine_ls_weighting_scheme calc
_refine_ls_wR_factor_gt 0.1228
_refine_ls_wR_factor_ref 0.1378
_reflns_Friedel_coverage 0
_reflns_number_gt 5199
_reflns_number_total 6446
_reflns_threshold_expression 'I > 2\s(I)'
_cod_data_source_file d4dt01152j2.cif
_cod_data_source_block shelx_CCDC1
_cod_depositor_comments
;
The following automatic conversions were performed:

data item '_exptl_crystal_colour_primary' value 'Green' was changed
to 'green' in accordance with the
/home/data/users/saulius/crontab/automatic-downloads/rss-feeds/RSC/lib/dictionaries/cif_core.dic
dictionary named 'cif_core.dic' version 2.4.2 last updated on
2011-04-26.

Automatic conversion script
Id: cif_fix_values 8170 2020-07-09 18:12:32Z antanas 

 Adding full bibliography for 7716143--7716144.cif.
;
_cod_original_sg_symbol_H-M 'P 21/c'
_cod_database_code 7716144
_shelx_shelxl_version_number 2018/3

loop_
_symmetry_equiv_pos_as_xyz
'x, y, z'
'-x, y+1/2, -z+1/2'
'-x, -y, -z'
'x, -y-1/2, z-1/2'

loop_
_atom_site_label
_atom_site_type_symbol
_atom_site_fract_x
_atom_site_fract_y
_atom_site_fract_z
_atom_site_U_iso_or_equiv
_atom_site_adp_type
_atom_site_occupancy
_atom_site_site_symmetry_order
_atom_site_calc_flag
_atom_site_refinement_flags_posn
_atom_site_refinement_flags_adp
_atom_site_refinement_flags_occupancy
_atom_site_disorder_assembly
_atom_site_disorder_group
Cu1 Cu 0.76623(4) 0.39919(2) 0.56732(3) 0.04670(13) Uani 1 1 d . . . . .
S1 S 0.77442(8) 0.32187(3) 0.54074(9) 0.0555(2) Uani 1 1 d . . . . .
O1 O 0.5889(2) 0.39612(7) 0.6371(2) 0.0555(5) Uani 1 1 d . . . . .
N2 N 0.5502(3) 0.26925(8) 0.4596(2) 0.0470(5) Uani 1 1 d . . . . .
N1 N 0.4926(3) 0.32358(8) 0.5905(2) 0.0475(5) Uani 1 1 d . . . . .
N3 N 0.9684(3) 0.40877(8) 0.5295(2) 0.0492(6) Uani 1 1 d . . . . .
N4 N 0.8196(3) 0.45796(8) 0.6648(2) 0.0481(5) Uani 1 1 d . . . . .
N5 N 0.5925(3) 0.43807(12) 0.3236(4) 0.0713(8) Uani 1 1 d . . . . .
C28 C 0.9599(3) 0.47044(10) 0.6697(3) 0.0469(6) Uani 1 1 d . . . . .
C2 C 0.5032(3) 0.36330(10) 0.6481(3) 0.0449(6) Uani 1 1 d . . . . .
C10 C 0.6929(3) 0.19751(10) 0.4606(3) 0.0471(6) Uani 1 1 d . . . . .
C27 C 1.0410(3) 0.44416(9) 0.5883(3) 0.0453(6) Uani 1 1 d . . . . .
C1 C 0.5936(3) 0.30574(9) 0.5289(3) 0.0430(6) Uani 1 1 d . . . . .
C9 C 0.6462(4) 0.24162(11) 0.3952(3) 0.0538(7) Uani 1 1 d . . . . .
H9A H 0.73243 0.259432 0.385957 0.065 Uiso 1 1 calc R U . . .
H9B H 0.596229 0.234559 0.313255 0.065 Uiso 1 1 calc R U . . .
C17 C 0.2990(3) 0.27482(10) 0.3454(3) 0.0534(7) Uani 1 1 d . . . . .
O2 O 0.7047(4) 0.43520(13) 0.3874(3) 0.1086(11) Uani 1 1 d . . . . .
C16 C 0.3993(3) 0.25311(11) 0.4484(3) 0.0535(7) Uani 1 1 d . . . . .
H16A H 0.362602 0.259188 0.525203 0.064 Uiso 1 1 calc R U . . .
H16B H 0.398095 0.220163 0.43613 0.064 Uiso 1 1 calc R U . . .
C3 C 0.3934(3) 0.37145(11) 0.7322(3) 0.0532(7) Uani 1 1 d . . . . .
O4 O 0.5786(4) 0.46645(14) 0.2373(4) 0.1129(12) Uani 1 1 d . . . . .
C26 C 1.1808(3) 0.45530(11) 0.5686(3) 0.0563(8) Uani 1 1 d . . . . .
H26 H 1.230005 0.479801 0.6102 0.068 Uiso 1 1 calc R U . . .
C32 C 0.7332(4) 0.48194(11) 0.7285(3) 0.0600(8) Uani 1 1 d . . . . .
H32 H 0.635173 0.47388 0.722387 0.072 Uiso 1 1 calc R U . . .
C4 C 0.2652(4) 0.34601(12) 0.7222(3) 0.0609(8) Uani 1 1 d . . . . .
H4 H 0.248708 0.322133 0.66562 0.073 Uiso 1 1 calc R U . . .
C23 C 1.0333(4) 0.38462(12) 0.4496(3) 0.0601(8) Uani 1 1 d . . . . .
H23 H 0.982937 0.360349 0.407885 0.072 Uiso 1 1 calc R U . . .
C24 C 1.1717(4) 0.39434(12) 0.4268(4) 0.0660(9) Uani 1 1 d . . . . .
H24 H 1.214295 0.376872 0.370692 0.079 Uiso 1 1 calc R U . . .
C31 C 0.7840(4) 0.51798(13) 0.8027(4) 0.0733(10) Uani 1 1 d . . . . .
H31 H 0.721791 0.534131 0.84637 0.088 Uiso 1 1 calc R U . . .
O3 O 0.4992(4) 0.40811(14) 0.3239(5) 0.1264(14) Uani 1 1 d . . . . .
C18 C 0.3468(4) 0.30470(13) 0.2617(3) 0.0654(9) Uani 1 1 d . . . . .
H18 H 0.444825 0.312938 0.270677 0.078 Uiso 1 1 calc R U . . .
C29 C 1.0174(4) 0.50607(13) 0.7440(4) 0.0685(10) Uani 1 1 d . . . . .
H29 H 1.115361 0.513986 0.748624 0.082 Uiso 1 1 calc R U . . .
C11 C 0.6724(4) 0.18940(12) 0.5798(3) 0.0629(8) Uani 1 1 d . . . . .
H11 H 0.632653 0.21231 0.623621 0.075 Uiso 1 1 calc R U . . .
C15 C 0.7540(4) 0.16313(13) 0.3975(4) 0.0644(9) Uani 1 1 d . . . . .
H15 H 0.771244 0.168111 0.317146 0.077 Uiso 1 1 calc R U . . .
C25 C 1.2457(4) 0.42983(12) 0.4871(4) 0.0648(9) Uani 1 1 d . . . . .
H25 H 1.339897 0.436759 0.473173 0.078 Uiso 1 1 calc R U . . .
C5 C 0.1621(4) 0.35666(15) 0.7976(4) 0.0782(12) Uani 1 1 d . . . . .
H5 H 0.075623 0.340011 0.790402 0.094 Uiso 1 1 calc R U . . .
C8 C 0.4159(4) 0.40599(16) 0.8184(4) 0.0776(11) Uani 1 1 d . . . . .
H8 H 0.501895 0.422927 0.82659 0.093 Uiso 1 1 calc R U . . .
C30 C 0.9277(5) 0.52971(14) 0.8112(4) 0.0831(13) Uani 1 1 d . . . . .
H30 H 0.964927 0.553669 0.862368 0.1 Uiso 1 1 calc R U . . .
C14 C 0.7893(4) 0.12136(15) 0.4541(5) 0.0871(14) Uani 1 1 d . . . . .
H14 H 0.829665 0.098279 0.411262 0.105 Uiso 1 1 calc R U . . .
C6 C 0.1856(5) 0.39096(19) 0.8816(5) 0.0908(14) Uani 1 1 d . . . . .
H6 H 0.115559 0.397656 0.93169 0.109 Uiso 1 1 calc R U . . .
C13 C 0.7654(4) 0.11378(16) 0.5722(6) 0.0906(15) Uani 1 1 d . . . . .
H13 H 0.787153 0.085396 0.609041 0.109 Uiso 1 1 calc R U . . .
C22 C 0.1523(4) 0.26380(14) 0.3320(5) 0.0815(12) Uani 1 1 d . . . . .
H22 H 0.117679 0.244372 0.388401 0.098 Uiso 1 1 calc R U . . .
C12 C 0.7095(4) 0.14789(15) 0.6360(5) 0.0833(13) Uani 1 1 d . . . . .
H12 H 0.696347 0.143192 0.717498 0.1 Uiso 1 1 calc R U . . .
C19 C 0.2503(6) 0.32239(18) 0.1651(4) 0.0913(15) Uani 1 1 d . . . . .
H19 H 0.282973 0.342444 0.109149 0.11 Uiso 1 1 calc R U . . .
C20 C 0.1049(7) 0.3100(2) 0.1523(5) 0.1076(19) Uani 1 1 d . . . . .
H20 H 0.039565 0.32132 0.086529 0.129 Uiso 1 1 calc R U . . .
C7 C 0.3123(6) 0.4157(2) 0.8927(5) 0.1022(16) Uani 1 1 d . . . . .
H7 H 0.328566 0.43913 0.950548 0.123 Uiso 1 1 calc R U . . .
C21 C 0.0574(5) 0.2817(2) 0.2348(6) 0.1094(18) Uani 1 1 d . . . . .
H21 H -0.041059 0.274025 0.226205 0.131 Uiso 1 1 calc R U . . .

loop_
_atom_site_aniso_label
_atom_site_aniso_U_11
_atom_site_aniso_U_22
_atom_site_aniso_U_33
_atom_site_aniso_U_23
_atom_site_aniso_U_13
_atom_site_aniso_U_12
Cu1 0.0449(2) 0.0396(2) 0.0582(2) -0.00799(15) 0.01585(16) -0.00600(14)
S1 0.0449(4) 0.0422(4) 0.0813(6) -0.0103(4) 0.0150(4) -0.0037(3)
O1 0.0499(12) 0.0458(11) 0.0754(15) -0.0112(10) 0.0241(11) -0.0079(9)
N2 0.0510(13) 0.0422(12) 0.0468(13) 0.0003(10) 0.0044(10) -0.0051(10)
N1 0.0436(12) 0.0462(13) 0.0534(14) 0.0007(11) 0.0099(10) -0.0056(10)
N3 0.0496(13) 0.0439(13) 0.0570(14) -0.0043(11) 0.0171(11) -0.0024(10)
N4 0.0480(13) 0.0420(12) 0.0573(14) -0.0083(11) 0.0172(11) -0.0044(10)
N5 0.0471(16) 0.071(2) 0.100(3) -0.0039(18) 0.0243(17) 0.0006(14)
C28 0.0468(15) 0.0407(14) 0.0540(16) -0.0032(12) 0.0103(12) -0.0055(12)
C2 0.0376(13) 0.0475(15) 0.0495(15) 0.0009(12) 0.0065(11) -0.0001(11)
C10 0.0418(14) 0.0481(15) 0.0512(16) -0.0050(12) 0.0060(12) -0.0057(12)
C27 0.0443(14) 0.0381(14) 0.0548(16) 0.0009(11) 0.0112(12) -0.0026(11)
C1 0.0469(15) 0.0381(13) 0.0435(14) 0.0068(11) 0.0046(11) -0.0023(11)
C9 0.071(2) 0.0508(17) 0.0416(15) -0.0035(12) 0.0137(14) -0.0074(14)
C17 0.0558(17) 0.0461(16) 0.0563(17) -0.0162(13) 0.0010(14) 0.0028(13)
O2 0.099(2) 0.112(3) 0.108(3) 0.031(2) -0.010(2) -0.024(2)
C16 0.0561(18) 0.0475(16) 0.0555(17) -0.0032(13) 0.0032(14) -0.0118(13)
C3 0.0471(16) 0.0581(18) 0.0564(18) 0.0053(14) 0.0144(13) 0.0048(13)
O4 0.108(3) 0.120(3) 0.109(3) 0.028(2) 0.010(2) 0.019(2)
C26 0.0487(16) 0.0450(16) 0.077(2) 0.0041(15) 0.0137(15) -0.0032(13)
C32 0.0580(18) 0.0504(17) 0.077(2) -0.0129(15) 0.0282(16) -0.0052(14)
C4 0.0515(17) 0.0576(19) 0.077(2) 0.0165(16) 0.0214(16) -0.0005(14)
C23 0.067(2) 0.0522(17) 0.066(2) -0.0118(15) 0.0262(16) 0.0003(15)
C24 0.067(2) 0.061(2) 0.077(2) 0.0000(17) 0.0336(18) 0.0084(17)
C31 0.080(2) 0.065(2) 0.081(2) -0.0278(19) 0.031(2) -0.0044(18)
O3 0.083(2) 0.132(3) 0.173(4) -0.029(3) 0.047(2) -0.033(2)
C18 0.069(2) 0.077(2) 0.0511(18) -0.0032(16) 0.0104(16) 0.0220(18)
C29 0.0585(19) 0.064(2) 0.083(2) -0.0269(18) 0.0095(17) -0.0142(16)
C11 0.066(2) 0.061(2) 0.066(2) 0.0116(16) 0.0236(17) 0.0082(16)
C15 0.0496(17) 0.074(2) 0.069(2) -0.0182(18) 0.0070(15) 0.0023(16)
C25 0.0525(18) 0.060(2) 0.087(2) 0.0127(18) 0.0274(17) 0.0059(15)
C5 0.055(2) 0.086(3) 0.099(3) 0.033(2) 0.032(2) 0.0056(19)
C8 0.064(2) 0.103(3) 0.070(2) -0.025(2) 0.0251(19) -0.008(2)
C30 0.081(3) 0.075(3) 0.096(3) -0.048(2) 0.019(2) -0.019(2)
C14 0.056(2) 0.067(2) 0.135(4) -0.023(3) 0.000(2) 0.0180(19)
C6 0.080(3) 0.120(4) 0.084(3) 0.011(3) 0.048(2) 0.017(3)
C13 0.059(2) 0.069(3) 0.142(5) 0.033(3) 0.013(3) 0.0133(19)
C22 0.060(2) 0.068(2) 0.113(3) -0.009(2) -0.002(2) -0.0027(18)
C12 0.070(2) 0.087(3) 0.098(3) 0.041(2) 0.029(2) 0.017(2)
C19 0.109(4) 0.110(4) 0.055(2) 0.002(2) 0.011(2) 0.052(3)
C20 0.103(4) 0.128(5) 0.080(3) -0.021(3) -0.027(3) 0.056(3)
C7 0.090(3) 0.137(4) 0.087(3) -0.032(3) 0.040(3) 0.003(3)
C21 0.067(3) 0.103(4) 0.144(5) -0.016(4) -0.031(3) 0.010(3)

loop_
_atom_type_symbol
_atom_type_description
_atom_type_scat_dispersion_real
_atom_type_scat_dispersion_imag
_atom_type_scat_source
C C 0.0033 0.0016 'International Tables Vol C Tables 4.2.6.8 and 6.1.1.4'
H H 0 0 'International Tables Vol C Tables 4.2.6.8 and 6.1.1.4'
Cu Cu 0.3201 1.2651 'International Tables Vol C Tables 4.2.6.8 and 6.1.1.4'
N N 0.0061 0.0033 'International Tables Vol C Tables 4.2.6.8 and 6.1.1.4'
O O 0.0106 0.006 'International Tables Vol C Tables 4.2.6.8 and 6.1.1.4'
S S 0.1246 0.1234 'International Tables Vol C Tables 4.2.6.8 and 6.1.1.4'

loop_
_geom_angle_atom_site_label_1
_geom_angle_atom_site_label_2
_geom_angle_atom_site_label_3
_geom_angle
_geom_angle_site_symmetry_1
_geom_angle_site_symmetry_3
_geom_angle_publ_flag
O1 Cu1 N3 167.48(10) . . ?
O1 Cu1 N4 89.16(9) . . ?
N3 Cu1 N4 80.18(10) . . ?
O1 Cu1 O2 104.68(13) . . ?
N3 Cu1 O2 82.85(12) . . ?
N4 Cu1 O2 94.50(12) . . ?
O1 Cu1 S1 92.96(6) . . ?
N3 Cu1 S1 93.55(7) . . ?
N4 Cu1 S1 152.69(8) . . ?
O2 Cu1 S1 111.19(11) . . ?
C1 S1 Cu1 103.25(10) . . ?
C2 O1 Cu1 131.57(19) . . ?
C1 N2 C9 124.3(3) . . ?
C1 N2 C16 120.5(3) . . ?
C9 N2 C16 115.2(2) . . ?
C2 N1 C1 125.2(2) . . ?
C23 N3 C27 118.5(3) . . ?
C23 N3 Cu1 126.2(2) . . ?
C27 N3 Cu1 115.25(19) . . ?
C32 N4 C28 119.2(3) . . ?
C32 N4 Cu1 126.6(2) . . ?
C28 N4 Cu1 113.99(19) . . ?
O2 N5 O3 120.7(4) . . ?
O2 N5 O4 119.0(4) . . ?
O3 N5 O4 118.6(4) . . ?
N4 C28 C29 121.0(3) . . ?
N4 C28 C27 114.5(2) . . ?
C29 C28 C27 124.5(3) . . ?
O1 C2 N1 128.7(3) . . ?
O1 C2 C3 115.8(3) . . ?
N1 C2 C3 115.4(3) . . ?
C11 C10 C15 118.5(3) . . ?
C11 C10 C9 122.2(3) . . ?
C15 C10 C9 119.3(3) . . ?
N3 C27 C26 121.3(3) . . ?
N3 C27 C28 115.4(2) . . ?
C26 C27 C28 123.3(3) . . ?
N2 C1 N1 115.1(2) . . ?
N2 C1 S1 117.8(2) . . ?
N1 C1 S1 126.8(2) . . ?
N2 C9 C10 113.2(2) . . ?
N2 C9 H9A 108.9 . . ?
C10 C9 H9A 108.9 . . ?
N2 C9 H9B 108.9 . . ?
C10 C9 H9B 108.9 . . ?
H9A C9 H9B 107.8 . . ?
C22 C17 C18 118.8(3) . . ?
C22 C17 C16 118.2(3) . . ?
C18 C17 C16 123.0(3) . . ?
N5 O2 Cu1 130.7(3) . . ?
N2 C16 C17 114.0(3) . . ?
N2 C16 H16A 108.8 . . ?
C17 C16 H16A 108.8 . . ?
N2 C16 H16B 108.8 . . ?
C17 C16 H16B 108.8 . . ?
H16A C16 H16B 107.6 . . ?
C8 C3 C4 119.1(3) . . ?
C8 C3 C2 119.6(3) . . ?
C4 C3 C2 121.3(3) . . ?
C25 C26 C27 119.1(3) . . ?
C25 C26 H26 120.4 . . ?
C27 C26 H26 120.4 . . ?
N4 C32 C31 122.2(3) . . ?
N4 C32 H32 118.9 . . ?
C31 C32 H32 118.9 . . ?
C5 C4 C3 119.2(4) . . ?
C5 C4 H4 120.4 . . ?
C3 C4 H4 120.4 . . ?
N3 C23 C24 122.3(3) . . ?
N3 C23 H23 118.8 . . ?
C24 C23 H23 118.8 . . ?
C25 C24 C23 119.1(3) . . ?
C25 C24 H24 120.5 . . ?
C23 C24 H24 120.5 . . ?
C30 C31 C32 118.7(3) . . ?
C30 C31 H31 120.7 . . ?
C32 C31 H31 120.7 . . ?
C19 C18 C17 120.6(4) . . ?
C19 C18 H18 119.7 . . ?
C17 C18 H18 119.7 . . ?
C30 C29 C28 118.9(3) . . ?
C30 C29 H29 120.5 . . ?
C28 C29 H29 120.5 . . ?
C10 C11 C12 121.2(4) . . ?
C10 C11 H11 119.4 . . ?
C12 C11 H11 119.4 . . ?
C14 C15 C10 120.0(4) . . ?
C14 C15 H15 120 . . ?
C10 C15 H15 120 . . ?
C24 C25 C26 119.6(3) . . ?
C24 C25 H25 120.2 . . ?
C26 C25 H25 120.2 . . ?
C6 C5 C4 121.0(4) . . ?
C6 C5 H5 119.5 . . ?
C4 C5 H5 119.5 . . ?
C7 C8 C3 120.6(4) . . ?
C7 C8 H8 119.7 . . ?
C3 C8 H8 119.7 . . ?
C31 C30 C29 119.9(3) . . ?
C31 C30 H30 120.1 . . ?
C29 C30 H30 120.1 . . ?
C13 C14 C15 120.5(4) . . ?
C13 C14 H14 119.7 . . ?
C15 C14 H14 119.7 . . ?
C5 C6 C7 119.9(4) . . ?
C5 C6 H6 120.1 . . ?
C7 C6 H6 120.1 . . ?
C12 C13 C14 119.8(4) . . ?
C12 C13 H13 120.1 . . ?
C14 C13 H13 120.1 . . ?
C21 C22 C17 119.8(5) . . ?
C21 C22 H22 120.1 . . ?
C17 C22 H22 120.1 . . ?
C13 C12 C11 120.0(4) . . ?
C13 C12 H12 120 . . ?
C11 C12 H12 120 . . ?
C20 C19 C18 119.4(5) . . ?
C20 C19 H19 120.3 . . ?
C18 C19 H19 120.3 . . ?
C21 C20 C19 120.1(4) . . ?
C21 C20 H20 120 . . ?
C19 C20 H20 120 . . ?
C6 C7 C8 120.2(5) . . ?
C6 C7 H7 119.9 . . ?
C8 C7 H7 119.9 . . ?
C20 C21 C22 121.2(5) . . ?
C20 C21 H21 119.4 . . ?
C22 C21 H21 119.4 . . ?

loop_
_geom_bond_atom_site_label_1
_geom_bond_atom_site_label_2
_geom_bond_distance
_geom_bond_site_symmetry_2
_geom_bond_publ_flag
Cu1 O1 1.913(2) . ?
Cu1 N3 1.995(2) . ?
Cu1 N4 2.041(2) . ?
Cu1 O2 2.234(3) . ?
Cu1 S1 2.2762(8) . ?
S1 C1 1.725(3) . ?
O1 C2 1.260(3) . ?
N2 C1 1.335(4) . ?
N2 C9 1.457(4) . ?
N2 C16 1.463(4) . ?
N1 C2 1.316(4) . ?
N1 C1 1.337(4) . ?
N3 C23 1.335(4) . ?
N3 C27 1.344(4) . ?
N4 C32 1.335(4) . ?
N4 C28 1.342(4) . ?
N5 O2 1.167(4) . ?
N5 O3 1.228(4) . ?
N5 O4 1.250(5) . ?
C28 C29 1.378(4) . ?
C28 C27 1.466(4) . ?
C2 C3 1.489(4) . ?
C10 C11 1.369(4) . ?
C10 C15 1.386(4) . ?
C10 C9 1.505(4) . ?
C27 C26 1.381(4) . ?
C9 H9A 0.97 . ?
C9 H9B 0.97 . ?
C17 C22 1.382(5) . ?
C17 C18 1.384(5) . ?
C17 C16 1.494(4) . ?
C16 H16A 0.97 . ?
C16 H16B 0.97 . ?
C3 C8 1.376(5) . ?
C3 C4 1.390(5) . ?
C26 C25 1.368(5) . ?
C26 H26 0.93 . ?
C32 C31 1.369(5) . ?
C32 H32 0.93 . ?
C4 C5 1.387(5) . ?
C4 H4 0.93 . ?
C23 C24 1.371(5) . ?
C23 H23 0.93 . ?
C24 C25 1.358(5) . ?
C24 H24 0.93 . ?
C31 C30 1.364(5) . ?
C31 H31 0.93 . ?
C18 C19 1.382(5) . ?
C18 H18 0.93 . ?
C29 C30 1.374(5) . ?
C29 H29 0.93 . ?
C11 C12 1.379(5) . ?
C11 H11 0.93 . ?
C15 C14 1.384(6) . ?
C15 H15 0.93 . ?
C25 H25 0.93 . ?
C5 C6 1.356(7) . ?
C5 H5 0.93 . ?
C8 C7 1.376(5) . ?
C8 H8 0.93 . ?
C30 H30 0.93 . ?
C14 C13 1.365(7) . ?
C14 H14 0.93 . ?
C6 C7 1.367(7) . ?
C6 H6 0.93 . ?
C13 C12 1.361(7) . ?
C13 H13 0.93 . ?
C22 C21 1.380(7) . ?
C22 H22 0.93 . ?
C12 H12 0.93 . ?
C19 C20 1.381(8) . ?
C19 H19 0.93 . ?
C20 C21 1.347(8) . ?
C20 H20 0.93 . ?
C7 H7 0.93 . ?
C21 H21 0.93 . ?
